data_2101582
loop_
_publ_author_name
'Abrahams, S. C.'

_publ_section_title
;
 New ferroelectric inorganic materials predicted in point group
 4<i>mm</i>
;
_journal_issue 5
_journal_name_full 'Acta Crystallographica Section B'
_journal_page_first 790
_journal_page_last 805
_journal_paper_doi 10.1107/S0108768196004594
_journal_volume 52
_journal_year 1996
_chemical_formula_sum 'Nd0.33 O3 Ta'
_symmetry_cell_setting tetragonal
_symmetry_space_group_name_Hall 'P 4 -2'
_symmetry_space_group_name_H-M 'P 4 m m'
_cell_angle_alpha 90.0
_cell_angle_beta 90.0
_cell_angle_gamma 90.0
_cell_length_a 7.822(2)
_cell_length_b 7.822(2)
_cell_length_c 3.883(2)
_cell_volume 237.58(15)
_diffrn_radiation_type MoK\a
_diffrn_radiation_wavelength 0.71069
_cod_data_source_file an0527.cif
_cod_data_source_block AN0527h
_cod_original_formula_sum 'Nd0.33 O3 Ta1'
_cod_database_code 2101582

loop_
_atom_site_label
_atom_site_fract_x
_atom_site_fract_y
_atom_site_fract_z
Nd1 .500 .500 .487
Nd2 .500 .0 .532(9)
Ta .2422(2) .2422(2) .0008(4)
O1 .266(6) .500 .01(4)
O2 .256(5) .256(5) .491(11)
O3 .272(9) .0 -.032(18)
